data_2209213
loop_
_publ_author_name
'Rafizadeh, M'
'Mehrabi, B'
'Amani, V.'

_publ_section_title
;Aquachloro(dimethyl
 sulfoxide-\k<i>O</i>)(pyridine-2,6-dicarboxylato-\k^3^<i>O</i>,<i>N</i>,<i>O</i>')iron(III)
;
_journal_coeditor_code HK2038
_journal_issue 6
_journal_name_full 'Acta Crystallographica Section E'
_journal_page_first m1332
_journal_page_last m1334
_journal_paper_doi 10.1107/S1600536806017387
_journal_volume 62
_journal_year 2006
_chemical_formula_iupac '[Fe Cl (C7 H3 N1 O4) (C2 H6 O S) (C7 H3 N1 O4) (H2 O1)]'
_chemical_formula_moiety 'C9 H11 Cl Fe N O6 S'
_chemical_formula_sum 'C9 H11 Cl Fe N O6 S'
_chemical_formula_weight 352.55
_chemical_name_systematic
;
Aquachloro(dimethyl
sulfoxide-\kO)(pyridine-2,6-dicarboxylato-\\k^3^O,N,O')iron(III)
;
_space_group_IT_number 14
_symmetry_cell_setting monoclinic
_symmetry_space_group_name_Hall '-P 2yn'
_symmetry_space_group_name_H-M 'P 1 21/n 1'
_atom_sites_solution_hydrogens geom
_atom_sites_solution_primary direct
_atom_sites_solution_secondary difmap
_audit_creation_method SHELXL-97
_cell_angle_alpha 90.00
_cell_angle_beta 90.014(5)
_cell_angle_gamma 90.00
_cell_formula_units_Z 4
_cell_length_a 7.2641(4)
_cell_length_b 10.3018(4)
_cell_length_c 17.7667(10)
_cell_measurement_reflns_used 35883
_cell_measurement_temperature 296(2)
_cell_measurement_theta_max 61.82
_cell_measurement_theta_min 3.95
_cell_volume 1329.54(12)
_computing_cell_refinement X-AREA
_computing_data_collection 'X-AREA (Stoe & Cie, 2005)'
_computing_data_reduction 'X-RED32 (Stoe & Cie, 2005)'
_computing_molecular_graphics 'X-STEP (Stoe & Cie, 2000)'
_computing_publication_material SHELXL97
_computing_structure_refinement 'SHELXL97 (Sheldrick, 1997)'
_computing_structure_solution 'SHELXS97 (Sheldrick, 1997)'
_diffrn_ambient_temperature 296(2)
_diffrn_detector_area_resol_mean '0.15 mm'
_diffrn_measured_fraction_theta_full 0.996
_diffrn_measured_fraction_theta_max 0.996
_diffrn_measurement_device_type 'Stoe IPDS-II'
_diffrn_measurement_method '\f? \w?'
_diffrn_radiation_monochromator graphite
_diffrn_radiation_source 'longfine-focus sealed tube'
_diffrn_radiation_type MoK\a
_diffrn_radiation_wavelength 0.71073
_diffrn_reflns_av_R_equivalents 0.0436
_diffrn_reflns_av_sigmaI/netI 0.0200
_diffrn_reflns_limit_h_max 10
_diffrn_reflns_limit_h_min -10
_diffrn_reflns_limit_k_max 14
_diffrn_reflns_limit_k_min -14
_diffrn_reflns_limit_l_max 25
_diffrn_reflns_limit_l_min -25
_diffrn_reflns_number 27972
_diffrn_reflns_theta_full 30.54
_diffrn_reflns_theta_max 30.54
_diffrn_reflns_theta_min 2.29
_diffrn_standards_number 0
_exptl_absorpt_coefficient_mu 1.512
_exptl_absorpt_correction_T_max 0.7315
_exptl_absorpt_correction_T_min 0.5536
_exptl_absorpt_correction_type numerical
_exptl_absorpt_process_details '(X-SHAPE; Stoe & Cie, 2004)'
_exptl_crystal_colour green--yellow
_exptl_crystal_density_diffrn 1.761
_exptl_crystal_density_method 'not measured'
_exptl_crystal_description prism
_exptl_crystal_F_000 716
_exptl_crystal_size_max 0.60
_exptl_crystal_size_mid 0.45
_exptl_crystal_size_min 0.31
_refine_diff_density_max 0.328
_refine_diff_density_min -0.431
_refine_ls_extinction_method none
_refine_ls_goodness_of_fit_ref 1.037
_refine_ls_hydrogen_treatment mixed
_refine_ls_matrix_type full
_refine_ls_number_parameters 180
_refine_ls_number_reflns 4048
_refine_ls_number_restraints 0
_refine_ls_restrained_S_all 1.037
_refine_ls_R_factor_all 0.0389
_refine_ls_R_factor_gt 0.0317
_refine_ls_shift/su_max 0.001
_refine_ls_shift/su_mean 0.000
_refine_ls_structure_factor_coef Fsqd
_refine_ls_weighting_details 'calc w=1/[\s^2^(Fo^2^)+(0.0397P)^2^+0.6263P] where P=(Fo^2^+2Fc^2^)/3'
_refine_ls_weighting_scheme calc
_refine_ls_wR_factor_gt 0.0795
_refine_ls_wR_factor_ref 0.0826
_reflns_number_gt 3563
_reflns_number_total 4048
_reflns_threshold_expression I>2\s(I)
_cod_data_source_file hk2038.cif
_cod_data_source_block I
_cod_original_sg_symbol_H-M 'P 21/n'
_cod_database_code 2209213
_cod_database_fobs_code 2209213

loop_
_symmetry_equiv_pos_as_xyz
'x, y, z'
'-x+1/2, y+1/2, -z+1/2'
'-x, -y, -z'
'x-1/2, -y-1/2, z-1/2'

loop_
_atom_site_type_symbol
_atom_site_label
_atom_site_fract_x
_atom_site_fract_y
_atom_site_fract_z
_atom_site_U_iso_or_equiv
_atom_site_adp_type
_atom_site_calc_flag
_atom_site_refinement_flags
_atom_site_occupancy
Fe Fe1 0.64492(3) 0.25773(2) 0.149087(13) 0.03040(7) Uani d . 1
Cl Cl1 0.80729(8) 0.17237(6) 0.05203(3) 0.05324(14) Uani d . 1
S S1 0.39116(7) 0.29686(5) 0.01246(3) 0.04024(11) Uani d . 1
N N1 0.4999(2) 0.33208(12) 0.23995(7) 0.0305(3) Uani d . 1
O O1 0.63154(19) 0.45352(12) 0.12928(7) 0.0375(3) Uani d . 1
O O2 0.5512(2) 0.64795(12) 0.17287(8) 0.0463(3) Uani d . 1
O O3 0.59133(18) 0.10051(11) 0.21343(7) 0.0350(2) Uani d . 1
O O4 0.4546(2) 0.02345(12) 0.31696(8) 0.0420(3) Uani d . 1
O O5 0.4067(2) 0.23811(14) 0.09220(8) 0.0436(3) Uani d . 1
O O6 0.8820(2) 0.29582(14) 0.20683(9) 0.0412(3) Uani d . 1
H H61 0.900(4) 0.257(3) 0.2420(18) 0.063(9) Uiso d . 1
H H62 0.927(4) 0.359(3) 0.2023(15) 0.051(7) Uiso d . 1
C C1 0.5579(3) 0.52858(15) 0.17793(9) 0.0344(3) Uani d . 1
C C2 0.4750(2) 0.45959(15) 0.24508(9) 0.0321(3) Uani d . 1
C C3 0.3827(3) 0.51205(17) 0.30622(10) 0.0379(4) Uani d . 1
H H3A 0.3664 0.6012 0.3107 0.045 Uiso calc R 1
C C4 0.3159(3) 0.42804(19) 0.36021(11) 0.0438(4) Uani d . 1
H H4A 0.2514 0.4609 0.4012 0.053 Uiso calc R 1
C C5 0.3439(3) 0.29430(18) 0.35413(10) 0.0389(4) Uani d . 1
H H5A 0.2990 0.2372 0.3903 0.047 Uiso calc R 1
C C6 0.4406(2) 0.25019(15) 0.29234(9) 0.0309(3) Uani d . 1
C C7 0.4974(2) 0.11262(15) 0.27422(9) 0.0312(3) Uani d . 1
C C8 0.1985(4) 0.4023(3) 0.01863(15) 0.0626(6) Uani d . 1
H H8A 0.1599 0.4268 -0.0311 0.075 Uiso calc R 1
H H8B 0.2319 0.4786 0.0465 0.075 Uiso calc R 1
H H8C 0.0994 0.3586 0.0438 0.075 Uiso calc R 1
C C9 0.2945(4) 0.1672(2) -0.04059(13) 0.0593(6) Uani d . 1
H H9A 0.1921 0.1310 -0.0136 0.071 Uiso calc R 1
H H9B 0.3860 0.1014 -0.0483 0.071 Uiso calc R 1
H H9C 0.2532 0.1994 -0.0884 0.071 Uiso calc R 1

loop_
_atom_site_aniso_label
_atom_site_aniso_U_11
_atom_site_aniso_U_22
_atom_site_aniso_U_33
_atom_site_aniso_U_12
_atom_site_aniso_U_13
_atom_site_aniso_U_23
Fe1 0.03840(13) 0.02619(11) 0.02659(11) -0.00169(8) 0.00224(8) -0.00137(8)
Cl1 0.0565(3) 0.0613(3) 0.0420(2) 0.0001(2) 0.0139(2) -0.0156(2)
S1 0.0405(2) 0.0449(2) 0.0353(2) -0.00699(18) -0.00158(17) 0.00606(17)
N1 0.0389(7) 0.0247(6) 0.0278(6) 0.0014(5) 0.0009(5) 0.0012(5)
O1 0.0506(7) 0.0307(6) 0.0313(5) -0.0012(5) 0.0030(5) 0.0038(4)
O2 0.0713(10) 0.0257(5) 0.0418(7) 0.0000(6) -0.0076(6) 0.0052(5)
O3 0.0440(7) 0.0253(5) 0.0358(6) 0.0009(5) 0.0048(5) 0.0000(4)
O4 0.0513(8) 0.0297(6) 0.0450(7) 0.0026(5) 0.0083(6) 0.0098(5)
O5 0.0432(7) 0.0533(8) 0.0342(6) -0.0100(6) -0.0054(5) 0.0085(5)
O6 0.0479(8) 0.0292(6) 0.0466(7) -0.0080(5) -0.0120(6) 0.0059(5)
C1 0.0440(9) 0.0275(7) 0.0317(7) -0.0002(6) -0.0072(6) 0.0030(6)
C2 0.0390(8) 0.0263(7) 0.0310(7) 0.0021(6) -0.0039(6) 0.0005(5)
C3 0.0454(10) 0.0296(7) 0.0387(8) 0.0051(7) -0.0003(7) -0.0049(6)
C4 0.0509(11) 0.0425(9) 0.0380(9) 0.0047(8) 0.0089(8) -0.0075(7)
C5 0.0457(10) 0.0388(8) 0.0321(8) -0.0004(7) 0.0057(7) 0.0018(6)
C6 0.0362(8) 0.0277(7) 0.0289(7) 0.0000(6) -0.0011(6) 0.0013(5)
C7 0.0337(8) 0.0265(6) 0.0334(7) -0.0003(5) -0.0018(6) 0.0013(5)
C8 0.0644(15) 0.0590(13) 0.0645(14) 0.0141(11) 0.0093(12) 0.0184(11)
C9 0.0764(17) 0.0585(13) 0.0430(11) -0.0154(12) -0.0090(11) -0.0027(9)

loop_
_atom_type_symbol
_atom_type_description
_atom_type_scat_dispersion_real
_atom_type_scat_dispersion_imag
_atom_type_scat_source
Fe Fe 0.3463 0.8444 'International Tables Vol C Tables 4.2.6.8 and 6.1.1.4'
Cl Cl 0.1484 0.1585 'International Tables Vol C Tables 4.2.6.8 and 6.1.1.4'
C C 0.0033 0.0016 'International Tables Vol C Tables 4.2.6.8 and 6.1.1.4'
H H 0.0000 0.0000 'International Tables Vol C Tables 4.2.6.8 and 6.1.1.4'
N N 0.0061 0.0033 'International Tables Vol C Tables 4.2.6.8 and 6.1.1.4'
O O 0.0106 0.0060 'International Tables Vol C Tables 4.2.6.8 and 6.1.1.4'
S S 0.1246 0.1234 'International Tables Vol C Tables 4.2.6.8 and 6.1.1.4'

loop_
_geom_angle_atom_site_label_1
_geom_angle_atom_site_label_2
_geom_angle_atom_site_label_3
_geom_angle
_geom_angle_publ_flag
O5 Fe1 O3 92.17(5) yes
O5 Fe1 O6 174.66(6) yes
O3 Fe1 O6 91.86(6) yes
O5 Fe1 O1 88.39(6) yes
O3 Fe1 O1 151.27(5) yes
O6 Fe1 O1 86.40(6) yes
O5 Fe1 N1 89.48(6) yes
O3 Fe1 N1 75.98(5) yes
O6 Fe1 N1 88.09(6) yes
O1 Fe1 N1 75.30(5) yes
O5 Fe1 Cl1 91.52(5) yes
O3 Fe1 Cl1 102.70(4) yes
O6 Fe1 Cl1 91.01(5) yes
O1 Fe1 Cl1 106.01(4) yes
N1 Fe1 Cl1 178.37(4) yes
O2 C1 O1 124.79(17) ?
O2 C1 C2 120.64(16) ?
O1 C1 C2 114.57(14) ?
N1 C2 C3 120.32(15) ?
N1 C2 C1 110.85(14) ?
C3 C2 C1 128.84(15) ?
C4 C3 C2 118.05(16) ?
C4 C3 H3A 121.0 ?
C2 C3 H3A 121.0 ?
C3 C4 C5 120.91(17) ?
C3 C4 H4A 119.5 ?
C5 C4 H4A 119.5 ?
C6 C5 C4 117.40(16) ?
C6 C5 H5A 121.3 ?
C4 C5 H5A 121.3 ?
N1 C6 C5 120.89(15) ?
N1 C6 C7 110.98(14) ?
C5 C6 C7 128.12(15) ?
O4 C7 O3 125.49(15) ?
O4 C7 C6 119.95(15) ?
O3 C7 C6 114.56(13) ?
S1 C8 H8A 109.5 ?
S1 C8 H8B 109.5 ?
H8A C8 H8B 109.5 ?
S1 C8 H8C 109.5 ?
H8A C8 H8C 109.5 ?
H8B C8 H8C 109.5 ?
S1 C9 H9A 109.5 ?
S1 C9 H9B 109.5 ?
H9A C9 H9B 109.5 ?
S1 C9 H9C 109.5 ?
H9A C9 H9C 109.5 ?
H9B C9 H9C 109.5 ?
C6 N1 C2 122.39(14) ?
C6 N1 Fe1 118.40(11) ?
C2 N1 Fe1 119.16(11) ?
C1 O1 Fe1 119.96(10) ?
C7 O3 Fe1 120.04(10) ?
S1 O5 Fe1 118.91(8) ?
Fe1 O6 H61 118(2) ?
Fe1 O6 H62 120(2) ?
H61 O6 H62 119(3) ?
O5 S1 C8 103.92(10) ?
O5 S1 C9 102.74(10) ?
C8 S1 C9 100.44(14) ?

loop_
_geom_bond_atom_site_label_1
_geom_bond_atom_site_label_2
_geom_bond_distance
_geom_bond_publ_flag
Fe1 O5 2.0140(14) yes
Fe1 O3 2.0203(12) yes
Fe1 O6 2.0427(14) yes
Fe1 O1 2.0497(12) yes
Fe1 N1 2.0746(13) yes
Fe1 Cl1 2.2669(5) yes
C1 O2 1.234(2) ?
C1 O1 1.277(2) ?
C1 C2 1.514(2) ?
C2 N1 1.3291(19) ?
C2 C3 1.386(2) ?
C3 C4 1.380(3) ?
C3 H3A 0.9300 ?
C4 C5 1.397(3) ?
C4 H4A 0.9300 ?
C5 C6 1.381(2) ?
C5 H5A 0.9300 ?
C6 N1 1.328(2) ?
C6 C7 1.511(2) ?
C7 O4 1.2319(19) ?
C7 O3 1.284(2) ?
C8 S1 1.775(2) ?
C8 H8A 0.9600 ?
C8 H8B 0.9600 ?
C8 H8C 0.9600 ?
C9 S1 1.779(2) ?
C9 H9A 0.9600 ?
C9 H9B 0.9600 ?
C9 H9C 0.9600 ?
O5 S1 1.5448(14) ?
O6 H61 0.75(3) ?
O6 H62 0.73(3) ?

loop_
_geom_hbond_atom_site_label_D
_geom_hbond_atom_site_label_H
_geom_hbond_atom_site_label_A
_geom_hbond_site_symmetry_A
_geom_hbond_distance_DH
_geom_hbond_distance_HA
_geom_hbond_distance_DA
_geom_hbond_angle_DHA
_geom_hbond_publ_flag
O6 H61 O2 2_645 0.75(3) 1.92(3) 2.669(2) 176(3) yes
O6 H62 O4 2_655 0.73(3) 1.93(3) 2.6620(19) 176(3) yes

loop_
_geom_torsion_atom_site_label_1
_geom_torsion_atom_site_label_2
_geom_torsion_atom_site_label_3
_geom_torsion_atom_site_label_4
_geom_torsion
O2 C1 C2 N1 -178.99(17)
O1 C1 C2 N1 1.2(2)
O2 C1 C2 C3 1.2(3)
O1 C1 C2 C3 -178.56(18)
N1 C2 C3 C4 -1.0(3)
C1 C2 C3 C4 178.74(18)
C2 C3 C4 C5 1.3(3)
C3 C4 C5 C6 0.1(3)
C4 C5 C6 N1 -1.8(3)
C4 C5 C6 C7 176.81(17)
N1 C6 C7 O4 179.80(16)
C5 C6 C7 O4 1.1(3)
N1 C6 C7 O3 0.5(2)
C5 C6 C7 O3 -178.20(17)
C5 C6 N1 C2 2.2(3)
C7 C6 N1 C2 -176.67(15)
C5 C6 N1 Fe1 179.81(13)
C7 C6 N1 Fe1 0.96(18)
C3 C2 N1 C6 -0.7(3)
C1 C2 N1 C6 179.49(15)
C3 C2 N1 Fe1 -178.31(13)
C1 C2 N1 Fe1 1.87(19)
O5 Fe1 N1 C6 90.90(13)
O3 Fe1 N1 C6 -1.46(12)
O6 Fe1 N1 C6 -93.86(13)
O1 Fe1 N1 C6 179.37(14)
Cl1 Fe1 N1 C6 -37.2(16)
O5 Fe1 N1 C2 -91.39(13)
O3 Fe1 N1 C2 176.25(14)
O6 Fe1 N1 C2 83.85(13)
O1 Fe1 N1 C2 -2.92(13)
Cl1 Fe1 N1 C2 140.6(15)
O2 C1 O1 Fe1 176.35(15)
C2 C1 O1 Fe1 -3.9(2)
O5 Fe1 O1 C1 93.62(14)
O3 Fe1 O1 C1 2.1(2)
O6 Fe1 O1 C1 -85.24(14)
N1 Fe1 O1 C1 3.73(13)
Cl1 Fe1 O1 C1 -175.26(12)
O4 C7 O3 Fe1 178.91(14)
C6 C7 O3 Fe1 -1.87(19)
O5 Fe1 O3 C7 -87.10(13)
O6 Fe1 O3 C7 89.40(13)
O1 Fe1 O3 C7 3.5(2)
N1 Fe1 O3 C7 1.83(12)
Cl1 Fe1 O3 C7 -179.15(12)
O3 Fe1 O5 S1 -156.26(10)
O6 Fe1 O5 S1 64.8(7)
O1 Fe1 O5 S1 52.48(10)
N1 Fe1 O5 S1 127.79(10)
Cl1 Fe1 O5 S1 -53.49(9)
Fe1 O5 S1 C8 -123.47(13)
Fe1 O5 S1 C9 132.21(12)
